data_7110190
loop_
_publ_author_name
'Byron J. Truscott'
'David J. Nelson'
'Alexandra M. Z. Slawin'
'Steven P. Nolan'

_publ_section_title
;
 CO2 fixation employing an iridium(I)-hydroxide complex
;
_journal_name_full Chem.Commun.
_journal_page_first 286
_journal_paper_doi 10.1039/c3cc46922k
_journal_volume 50
_journal_year 2014
_chemical_formula_moiety 'C35 H56 Ir2 N4 O3'
_chemical_formula_sum 'C35 H56 Ir2 N4 O3'
_chemical_formula_weight 965.29
_space_group_IT_number 14
_symmetry_cell_setting monoclinic
_symmetry_Int_Tables_number 14
_symmetry_space_group_name_Hall '-P 2ybc'
_symmetry_space_group_name_H-M 'P 1 21/c 1'
_atom_sites_solution_hydrogens geom
_atom_sites_solution_primary direct
_atom_sites_solution_secondary difmap
_cell_angle_alpha 90.0000
_cell_angle_beta 104.901(6)
_cell_angle_gamma 90.0000
_cell_formula_units_Z 4
_cell_length_a 12.400(4)
_cell_length_b 18.055(5)
_cell_length_c 16.422(5)
_cell_measurement_reflns_used 11488
_cell_measurement_temperature 93
_cell_measurement_theta_max 25.35
_cell_measurement_theta_min 1.71
_cell_volume 3553.0(19)
_computing_cell_refinement 'CrystalClear-SM Expert 2.0 rc13'
_computing_data_collection 'CrystalClear-SM Expert 2.0 rc13 (Rigaku, 2009)'
_computing_data_reduction 'CrystalClear-SM Expert 2.0 rc13'
_computing_molecular_graphics 'CrystalStructure 4.0'
_computing_publication_material 'CrystalStructure 4.0 (Rigaku, 2010)'
_computing_structure_refinement 'SHELXL97 (Sheldrick, 2008)'
_computing_structure_solution 'SIR2004 (Burla, et al., 2005)'
_diffrn_ambient_temperature 93
_diffrn_detector_area_resol_mean 14.629
_diffrn_measured_fraction_theta_full 0.980
_diffrn_measured_fraction_theta_max 0.979
_diffrn_measurement_device_type 'Rigaku Mercury70'
_diffrn_measurement_method \w
_diffrn_radiation_type 'Mo K\a'
_diffrn_radiation_wavelength 0.71075
_diffrn_reflns_av_R_equivalents 0.0738
_diffrn_reflns_limit_h_max 12
_diffrn_reflns_limit_h_min -14
_diffrn_reflns_limit_k_max 17
_diffrn_reflns_limit_k_min -21
_diffrn_reflns_limit_l_max 19
_diffrn_reflns_limit_l_min -17
_diffrn_reflns_number 21743
_diffrn_reflns_theta_full 25.00
_diffrn_reflns_theta_max 25.33
_diffrn_standards_number 0
_exptl_absorpt_coefficient_mu 7.543
_exptl_absorpt_correction_T_max 0.927
_exptl_absorpt_correction_T_min 0.490
_exptl_absorpt_correction_type multi-scan
_exptl_absorpt_process_details 'REQAB (Rigaku, 1998)'
_exptl_crystal_colour yellow
_exptl_crystal_density_diffrn 1.804
_exptl_crystal_density_method 'not measured'
_exptl_crystal_description platelet
_exptl_crystal_F_000 1888.00
_exptl_crystal_size_max 0.200
_exptl_crystal_size_mid 0.100
_exptl_crystal_size_min 0.010
_refine_diff_density_max 3.240
_refine_diff_density_min -2.870
_refine_ls_extinction_method none
_refine_ls_goodness_of_fit_ref 0.999
_refine_ls_hydrogen_treatment constr
_refine_ls_number_parameters 397
_refine_ls_number_reflns 6353
_refine_ls_number_restraints 0
_refine_ls_R_factor_gt 0.0593
_refine_ls_shift/su_max 0.001
_refine_ls_structure_factor_coef Fsqd
_refine_ls_weighting_details 'w = 1/[\s^2^(Fo^2^)+(0.0719P)^2^+33.8058P] where P=(Fo^2^+2Fc^2^)/3'
_refine_ls_weighting_scheme calc
_refine_ls_wR_factor_ref 0.1567
_reflns_number_gt 5122
_reflns_number_total 6353
_reflns_threshold_expression F^2^>2.0\s(F^2^)
_cod_data_source_file c3cc46922k.txt
_cod_data_source_block 8
_cod_original_cell_volume 3553.0(16)
_cod_database_code 7110190

loop_
_symmetry_equiv_pos_site_id
_symmetry_equiv_pos_as_xyz
1 +X,+Y,+Z
2 -X,1/2+Y,1/2-Z
3 -X,-Y,-Z
4 +X,1/2-Y,1/2+Z

loop_
_atom_site_label
_atom_site_type_symbol
_atom_site_fract_x
_atom_site_fract_y
_atom_site_fract_z
_atom_site_U_iso_or_equiv
_atom_site_adp_type
_atom_site_occupancy
_atom_site_symmetry_multiplicity
_atom_site_calc_flag
_atom_site_refinement_flags
Ir1 Ir 0.56699(3) 0.29630(2) 0.44777(2) 0.02826(15) Uani 1.0 4 d .
Ir31 Ir 0.15069(3) 0.19103(2) 0.34577(2) 0.02942(15) Uani 1.0 4 d .
O71 O 0.3935(6) 0.2594(4) 0.3807(5) 0.0326(16) Uani 1.0 4 d .
O72 O 0.4470(6) 0.2490(4) 0.5182(5) 0.0333(16) Uani 1.0 4 d .
O73 O 0.2836(6) 0.2009(4) 0.4511(5) 0.0352(18) Uani 1.0 4 d .
N2 N 0.5942(7) 0.1538(5) 0.3568(5) 0.0302(19) Uani 1.0 4 d .
N5 N 0.6547(8) 0.1392(6) 0.4909(6) 0.038(3) Uani 1.0 4 d .
N32 N 0.1806(7) 0.3406(5) 0.2582(5) 0.0302(19) Uani 1.0 4 d .
N35 N 0.1349(8) 0.3540(5) 0.3754(6) 0.036(2) Uani 1.0 4 d .
C1 C 0.6096(10) 0.1893(6) 0.4309(7) 0.031(3) Uani 1.0 4 d .
C3 C 0.6265(11) 0.0798(7) 0.3698(8) 0.050(3) Uani 1.0 4 d .
C4 C 0.6652(11) 0.0708(7) 0.4535(8) 0.048(3) Uani 1.0 4 d .
C6 C 0.5420(10) 0.1847(7) 0.2732(7) 0.039(3) Uani 1.0 4 d .
C7 C 0.6240(12) 0.1817(8) 0.2174(8) 0.052(4) Uani 1.0 4 d .
C8 C 0.4292(10) 0.1469(7) 0.2351(8) 0.047(3) Uani 1.0 4 d .
C9 C 0.6791(11) 0.1534(8) 0.5821(7) 0.051(4) Uani 1.0 4 d .
C10 C 0.6006(13) 0.1097(9) 0.6201(8) 0.069(5) Uani 1.0 4 d .
C11 C 0.8005(13) 0.1376(9) 0.6234(9) 0.070(5) Uani 1.0 4 d .
C21 C 0.6957(9) 0.3404(7) 0.4013(8) 0.044(3) Uani 1.0 4 d .
C22 C 0.7324(9) 0.3260(7) 0.4920(7) 0.036(3) Uani 1.0 4 d .
C23 C 0.7560(9) 0.3856(6) 0.5572(7) 0.036(3) Uani 1.0 4 d .
C24 C 0.6560(9) 0.4378(7) 0.5479(8) 0.039(3) Uani 1.0 4 d .
C25 C 0.5450(9) 0.4023(6) 0.5059(7) 0.036(3) Uani 1.0 4 d .
C26 C 0.4989(9) 0.4067(6) 0.4194(7) 0.036(3) Uani 1.0 4 d .
C27 C 0.5546(11) 0.4459(7) 0.3601(7) 0.048(3) Uani 1.0 4 d .
C28 C 0.6757(10) 0.4203(6) 0.3686(8) 0.043(3) Uani 1.0 4 d .
C31 C 0.1538(9) 0.3013(6) 0.3224(7) 0.029(3) Uani 1.0 4 d .
C33 C 0.1800(9) 0.4160(6) 0.2734(7) 0.037(3) Uani 1.0 4 d .
C34 C 0.1502(6) 0.4220(6) 0.3452(5) 0.0188(19) Uani 1.0 4 d .
C36 C 0.2148(10) 0.3060(6) 0.1863(7) 0.038(3) Uani 1.0 4 d .
C37 C 0.3312(10) 0.3342(7) 0.1847(8) 0.048(3) Uani 1.0 4 d .
C38 C 0.1291(10) 0.3253(7) 0.1052(7) 0.046(3) Uani 1.0 4 d .
C39 C 0.1021(9) 0.3403(7) 0.4530(7) 0.033(3) Uani 1.0 4 d .
C40 C 0.1936(10) 0.3656(7) 0.5293(7) 0.045(3) Uani 1.0 4 d .
C41 C -0.0087(10) 0.3777(9) 0.4496(9) 0.059(4) Uani 1.0 4 d .
C51 C 0.1903(11) 0.0743(6) 0.3411(7) 0.039(3) Uani 1.0 4 d .
C52 C 0.1224(10) 0.0838(6) 0.3975(7) 0.038(3) Uani 1.0 4 d .
C53 C 0.0010(10) 0.0647(7) 0.3805(8) 0.051(4) Uani 1.0 4 d .
C54 C -0.0749(10) 0.1301(8) 0.3426(9) 0.056(4) Uani 1.0 4 d .
C55 C -0.0221(10) 0.1844(7) 0.2931(9) 0.048(4) Uani 1.0 4 d .
C56 C 0.0318(9) 0.1653(7) 0.2317(8) 0.042(3) Uani 1.0 4 d .
C57 C 0.0400(11) 0.0840(7) 0.2046(7) 0.052(4) Uani 1.0 4 d .
C58 C 0.1491(11) 0.0466(8) 0.2525(8) 0.052(4) Uani 1.0 4 d .
C70 C 0.3720(9) 0.2370(6) 0.4495(7) 0.034(3) Uani 1.0 4 d .
H3 H 0.6221 0.0429 0.3278 0.0594 Uiso 1.0 4 calc R
H4 H 0.6942 0.0264 0.4819 0.0580 Uiso 1.0 4 calc R
H6 H 0.5263 0.2381 0.2814 0.0462 Uiso 1.0 4 calc R
H7A H 0.6438 0.1301 0.2099 0.0619 Uiso 1.0 4 calc R
H7B H 0.6916 0.2096 0.2443 0.0619 Uiso 1.0 4 calc R
H7C H 0.5891 0.2036 0.1623 0.0619 Uiso 1.0 4 calc R
H8A H 0.3801 0.1539 0.2727 0.0570 Uiso 1.0 4 calc R
H8B H 0.4410 0.0938 0.2283 0.0570 Uiso 1.0 4 calc R
H8C H 0.3945 0.1689 0.1800 0.0570 Uiso 1.0 4 calc R
H9 H 0.6657 0.2072 0.5901 0.0609 Uiso 1.0 4 calc R
H10A H 0.6090 0.0568 0.6101 0.0828 Uiso 1.0 4 calc R
H10B H 0.5235 0.1249 0.5939 0.0828 Uiso 1.0 4 calc R
H10C H 0.6180 0.1191 0.6808 0.0828 Uiso 1.0 4 calc R
H11A H 0.8476 0.1696 0.5988 0.0841 Uiso 1.0 4 calc R
H11B H 0.8167 0.0856 0.6141 0.0841 Uiso 1.0 4 calc R
H11C H 0.8158 0.1472 0.6840 0.0841 Uiso 1.0 4 calc R
H23A H 0.8217 0.4144 0.5520 0.0434 Uiso 1.0 4 calc R
H23B H 0.7740 0.3628 0.6139 0.0434 Uiso 1.0 4 calc R
H24A H 0.6538 0.4556 0.6044 0.0471 Uiso 1.0 4 calc R
H24B H 0.6669 0.4814 0.5144 0.0471 Uiso 1.0 4 calc R
H27A H 0.5546 0.4999 0.3710 0.0581 Uiso 1.0 4 calc R
H27B H 0.5104 0.4373 0.3015 0.0581 Uiso 1.0 4 calc R
H28A H 0.6925 0.4238 0.3130 0.0515 Uiso 1.0 4 calc R
H28B H 0.7274 0.4539 0.4079 0.0515 Uiso 1.0 4 calc R
H33 H 0.1971 0.4549 0.2398 0.0443 Uiso 1.0 4 calc R
H34 H 0.1410 0.4675 0.3717 0.0225 Uiso 1.0 4 calc R
H36 H 0.2175 0.2510 0.1937 0.0457 Uiso 1.0 4 calc R
H37A H 0.3848 0.3220 0.2382 0.0575 Uiso 1.0 4 calc R
H37B H 0.3287 0.3880 0.1768 0.0575 Uiso 1.0 4 calc R
H37C H 0.3544 0.3105 0.1382 0.0575 Uiso 1.0 4 calc R
H38A H 0.1259 0.3792 0.0978 0.0547 Uiso 1.0 4 calc R
H38B H 0.0556 0.3069 0.1077 0.0547 Uiso 1.0 4 calc R
H38C H 0.1503 0.3023 0.0575 0.0547 Uiso 1.0 4 calc R
H39 H 0.0919 0.2857 0.4580 0.0402 Uiso 1.0 4 calc R
H40A H 0.2059 0.4190 0.5252 0.0536 Uiso 1.0 4 calc R
H40B H 0.2628 0.3389 0.5307 0.0536 Uiso 1.0 4 calc R
H40C H 0.1706 0.3553 0.5810 0.0536 Uiso 1.0 4 calc R
H41A H -0.0658 0.3589 0.4012 0.0702 Uiso 1.0 4 calc R
H41B H -0.0010 0.4314 0.4440 0.0702 Uiso 1.0 4 calc R
H41C H -0.0308 0.3670 0.5016 0.0702 Uiso 1.0 4 calc R
H53A H -0.0157 0.0493 0.4339 0.0606 Uiso 1.0 4 calc R
H53B H -0.0155 0.0222 0.3411 0.0606 Uiso 1.0 4 calc R
H54A H -0.1445 0.1105 0.3049 0.0668 Uiso 1.0 4 calc R
H54B H -0.0954 0.1573 0.3888 0.0668 Uiso 1.0 4 calc R
H57A H -0.0239 0.0558 0.2145 0.0624 Uiso 1.0 4 calc R
H57B H 0.0348 0.0825 0.1434 0.0624 Uiso 1.0 4 calc R
H58A H 0.1371 -0.0075 0.2537 0.0622 Uiso 1.0 4 calc R
H58B H 0.2071 0.0557 0.2220 0.0622 Uiso 1.0 4 calc R
H21 H 0.6842 0.3003 0.3626 0.0532 Uiso 1.0 4 calc R
H22 H 0.7417 0.2759 0.5103 0.0437 Uiso 1.0 4 calc R
H25 H 0.5057 0.3762 0.5397 0.0435 Uiso 1.0 4 calc R
H26 H 0.4286 0.3839 0.3965 0.0431 Uiso 1.0 4 calc R
H51 H 0.2672 0.0863 0.3607 0.0465 Uiso 1.0 4 calc R
H52 H 0.1569 0.1042 0.4512 0.0457 Uiso 1.0 4 calc R
H55 H -0.0264 0.2355 0.3053 0.0577 Uiso 1.0 4 calc R
H56 H 0.0643 0.2032 0.2057 0.0502 Uiso 1.0 4 calc R

loop_
_atom_site_aniso_label
_atom_site_aniso_U_11
_atom_site_aniso_U_22
_atom_site_aniso_U_33
_atom_site_aniso_U_12
_atom_site_aniso_U_13
_atom_site_aniso_U_23
Ir1 0.0298(3) 0.0285(3) 0.0279(3) -0.00125(14) 0.00988(19) -0.00024(15)
Ir31 0.0306(3) 0.0281(3) 0.0290(3) -0.00178(14) 0.0065(2) 0.00013(15)
O71 0.033(4) 0.037(5) 0.030(4) -0.002(3) 0.011(4) 0.005(3)
O72 0.039(4) 0.035(5) 0.028(4) -0.003(3) 0.013(4) -0.002(3)
O73 0.041(5) 0.035(5) 0.029(4) -0.009(3) 0.009(4) 0.002(3)
N2 0.040(5) 0.020(5) 0.032(5) -0.001(4) 0.011(4) -0.000(4)
N5 0.043(6) 0.040(6) 0.032(5) -0.001(4) 0.010(5) 0.004(4)
N32 0.036(5) 0.026(5) 0.029(5) 0.003(4) 0.009(4) 0.000(4)
N35 0.063(6) 0.014(5) 0.040(5) -0.001(4) 0.026(5) 0.013(4)
C1 0.047(7) 0.025(6) 0.022(6) 0.001(5) 0.008(5) -0.000(4)
C3 0.064(8) 0.032(7) 0.051(8) 0.003(6) 0.012(7) -0.011(6)
C4 0.067(8) 0.029(7) 0.051(8) 0.010(6) 0.019(7) -0.001(6)
C6 0.049(7) 0.035(7) 0.033(6) 0.009(5) 0.013(6) 0.001(5)
C7 0.072(9) 0.054(9) 0.038(7) 0.011(7) 0.029(7) -0.000(6)
C8 0.056(8) 0.043(8) 0.049(8) 0.005(6) 0.025(6) -0.002(6)
C9 0.070(9) 0.049(8) 0.028(6) 0.015(7) 0.004(6) -0.003(6)
C10 0.089(11) 0.084(12) 0.035(7) 0.016(9) 0.019(8) 0.013(7)
C11 0.081(11) 0.065(11) 0.054(9) 0.010(8) -0.003(8) 0.006(8)
C21 0.039(7) 0.052(8) 0.045(7) -0.011(6) 0.016(6) -0.011(6)
C22 0.028(6) 0.039(7) 0.047(7) -0.005(5) 0.017(5) -0.011(5)
C23 0.036(6) 0.036(7) 0.038(6) -0.007(5) 0.012(5) -0.010(5)
C24 0.041(6) 0.036(7) 0.045(7) -0.003(5) 0.020(6) 0.002(5)
C25 0.042(6) 0.019(6) 0.046(7) -0.001(5) 0.007(6) -0.005(5)
C26 0.043(6) 0.020(6) 0.045(7) 0.005(5) 0.011(6) 0.007(5)
C27 0.073(9) 0.041(8) 0.030(6) 0.004(6) 0.011(6) 0.002(5)
C28 0.060(7) 0.029(7) 0.050(7) -0.011(6) 0.031(6) -0.002(5)
C31 0.031(6) 0.032(6) 0.022(5) 0.006(4) 0.005(5) -0.002(4)
C33 0.039(6) 0.032(7) 0.039(7) 0.004(5) 0.009(5) 0.012(5)
C34 0.014(4) 0.023(6) 0.018(5) 0.003(3) -0.000(4) -0.003(4)
C36 0.050(7) 0.035(7) 0.034(7) 0.003(5) 0.022(6) -0.004(5)
C37 0.052(7) 0.043(8) 0.059(8) -0.004(6) 0.033(7) -0.012(6)
C38 0.052(8) 0.049(8) 0.036(7) -0.003(6) 0.010(6) -0.008(6)
C39 0.039(6) 0.034(7) 0.029(6) -0.003(5) 0.012(5) -0.003(5)
C40 0.058(8) 0.049(8) 0.029(6) 0.003(6) 0.015(6) -0.008(5)
C41 0.050(8) 0.074(11) 0.058(9) 0.006(7) 0.024(7) -0.011(7)
C51 0.062(7) 0.015(6) 0.042(7) -0.006(5) 0.018(6) -0.004(5)
C52 0.060(7) 0.020(6) 0.033(6) -0.011(5) 0.009(6) 0.008(5)
C53 0.063(8) 0.043(8) 0.050(8) -0.017(6) 0.022(7) 0.006(6)
C54 0.031(6) 0.068(10) 0.064(9) -0.015(6) 0.006(6) 0.015(7)
C55 0.029(6) 0.046(8) 0.059(9) -0.011(5) -0.006(6) 0.005(6)
C56 0.041(7) 0.037(7) 0.043(7) -0.010(5) 0.002(6) 0.014(6)
C57 0.077(9) 0.043(8) 0.030(6) -0.024(7) 0.003(7) 0.006(6)
C58 0.076(9) 0.043(8) 0.039(7) -0.003(7) 0.019(7) -0.005(6)
C70 0.040(6) 0.027(6) 0.035(6) -0.000(5) 0.012(6) -0.002(5)

loop_
_atom_type_symbol
_atom_type_description
_atom_type_scat_dispersion_real
_atom_type_scat_dispersion_imag
_atom_type_scat_source
C C 0.0033 0.0016
;
International Tables for Crystallography
(1992, Vol. C, Tables 4.2.6.8 and 6.1.1.4)
;
H H 0.0000 0.0000
;
International Tables for Crystallography
(1992, Vol. C, Table 6.1.1.4)
;
Ir Ir -1.4442 7.9887
;
International Tables for Crystallography
(1992, Vol. C, Tables 4.2.6.8 and 6.1.1.4)
;
N N 0.0061 0.0033
;
International Tables for Crystallography
(1992, Vol. C, Tables 4.2.6.8 and 6.1.1.4)
;
O O 0.0106 0.0060
;
International Tables for Crystallography
(1992, Vol. C, Tables 4.2.6.8 and 6.1.1.4)
;

loop_
_geom_angle_atom_site_label_1
_geom_angle_atom_site_label_2
_geom_angle_atom_site_label_3
_geom_angle
_geom_angle_publ_flag
O71 Ir1 O72 57.9(3) yes
O71 Ir1 C1 84.3(4) yes
O71 Ir1 C21 131.0(4) yes
O71 Ir1 C22 171.0(4) yes
O71 Ir1 C25 105.2(4) yes
O71 Ir1 C26 84.1(4) yes
O72 Ir1 C1 86.5(4) yes
O72 Ir1 C21 171.1(4) yes
O72 Ir1 C22 129.8(4) yes
O72 Ir1 C25 86.3(4) yes
O72 Ir1 C26 100.7(4) yes
C1 Ir1 C21 93.5(5) yes
C1 Ir1 C22 91.4(5) yes
C1 Ir1 C25 162.5(4) yes
C1 Ir1 C26 160.3(4) yes
C21 Ir1 C22 41.2(5) yes
C21 Ir1 C25 91.1(5) yes
C21 Ir1 C26 82.2(5) yes
C22 Ir1 C25 81.0(5) yes
C22 Ir1 C26 97.7(5) yes
C25 Ir1 C26 37.2(4) yes
O73 Ir31 C31 91.4(4) yes
O73 Ir31 C51 88.5(4) yes
O73 Ir31 C52 85.6(4) yes
O73 Ir31 C55 149.3(5) yes
O73 Ir31 C56 169.6(4) yes
C31 Ir31 C51 158.5(5) yes
C31 Ir31 C52 163.4(5) yes
C31 Ir31 C55 92.6(5) yes
C31 Ir31 C56 95.2(4) yes
C51 Ir31 C52 37.9(5) yes
C51 Ir31 C55 98.4(5) yes
C51 Ir31 C56 82.4(5) yes
C52 Ir31 C55 81.9(5) yes
C52 Ir31 C56 90.3(5) yes
C55 Ir31 C56 38.5(6) yes
Ir1 O71 C70 92.9(6) yes
Ir1 O72 C70 92.2(7) yes
Ir31 O73 C70 121.9(7) yes
C1 N2 C3 110.4(9) yes
C1 N2 C6 126.2(9) yes
C3 N2 C6 123.2(9) yes
C1 N5 C4 109.8(9) yes
C1 N5 C9 124.4(10) yes
C4 N5 C9 125.6(10) yes
C31 N32 C33 110.7(9) yes
C31 N32 C36 124.2(9) yes
C33 N32 C36 124.9(10) yes
C31 N35 C34 109.8(10) yes
C31 N35 C39 125.4(9) yes
C34 N35 C39 124.8(9) yes
Ir1 C1 N2 126.4(7) yes
Ir1 C1 N5 127.5(8) yes
N2 C1 N5 106.1(9) yes
N2 C3 C4 106.6(11) yes
N5 C4 C3 107.1(10) yes
N2 C6 C7 110.1(9) yes
N2 C6 C8 110.4(10) yes
C7 C6 C8 114.5(10) yes
N5 C9 C10 110.1(10) yes
N5 C9 C11 110.1(12) yes
C10 C9 C11 113.0(11) yes
Ir1 C21 C22 68.2(7) yes
Ir1 C21 C28 114.5(9) yes
C22 C21 C28 120.1(11) yes
Ir1 C22 C21 70.6(6) yes
Ir1 C22 C23 115.7(8) yes
C21 C22 C23 123.6(11) yes
C22 C23 C24 111.5(8) yes
C23 C24 C25 113.7(9) yes
Ir1 C25 C24 111.6(8) yes
Ir1 C25 C26 70.7(7) yes
C24 C25 C26 121.8(11) yes
Ir1 C26 C25 72.1(6) yes
Ir1 C26 C27 110.6(8) yes
C25 C26 C27 123.5(10) yes
C26 C27 C28 113.4(10) yes
C21 C28 C27 112.3(11) yes
Ir31 C31 N32 131.9(8) yes
Ir31 C31 N35 123.7(8) yes
N32 C31 N35 104.3(9) yes
N32 C33 C34 104.9(10) yes
N35 C34 C33 110.3(9) yes
N32 C36 C37 109.5(9) yes
N32 C36 C38 108.7(10) yes
C37 C36 C38 110.9(10) yes
N35 C39 C40 110.5(9) yes
N35 C39 C41 110.3(9) yes
C40 C39 C41 111.7(10) yes
Ir31 C51 C52 71.4(6) yes
Ir31 C51 C58 109.5(8) yes
C52 C51 C58 124.4(11) yes
Ir31 C52 C51 70.7(7) yes
Ir31 C52 C53 112.8(8) yes
C51 C52 C53 126.2(10) yes
C52 C53 C54 112.2(10) yes
C53 C54 C55 114.0(11) yes
Ir31 C55 C54 110.5(8) yes
Ir31 C55 C56 71.5(7) yes
C54 C55 C56 125.6(12) yes
Ir31 C56 C55 70.0(7) yes
Ir31 C56 C57 112.4(7) yes
C55 C56 C57 121.6(12) yes
C56 C57 C58 112.6(10) yes
C51 C58 C57 112.7(11) yes
O71 C70 O72 116.9(10) yes
O71 C70 O73 123.1(9) yes
O72 C70 O73 119.9(10) yes
N2 C3 H3 126.711 no
C4 C3 H3 126.702 no
N5 C4 H4 126.468 no
C3 C4 H4 126.451 no
N2 C6 H6 107.159 no
C7 C6 H6 107.149 no
C8 C6 H6 107.148 no
C6 C7 H7A 109.472 no
C6 C7 H7B 109.466 no
C6 C7 H7C 109.476 no
H7A C7 H7B 109.469 no
H7A C7 H7C 109.471 no
H7B C7 H7C 109.472 no
C6 C8 H8A 109.472 no
C6 C8 H8B 109.472 no
C6 C8 H8C 109.482 no
H8A C8 H8B 109.470 no
H8A C8 H8C 109.463 no
H8B C8 H8C 109.469 no
N5 C9 H9 107.824 no
C10 C9 H9 107.823 no
C11 C9 H9 107.828 no
C9 C10 H10A 109.469 no
C9 C10 H10B 109.467 no
C9 C10 H10C 109.470 no
H10A C10 H10B 109.471 no
H10A C10 H10C 109.479 no
H10B C10 H10C 109.471 no
C9 C11 H11A 109.469 no
C9 C11 H11B 109.472 no
C9 C11 H11C 109.475 no
H11A C11 H11B 109.474 no
H11A C11 H11C 109.464 no
H11B C11 H11C 109.474 no
Ir1 C21 H21 87.545 no
C22 C21 H21 119.954 no
C28 C21 H21 119.941 no
Ir1 C22 H22 83.885 no
C21 C22 H22 118.180 no
C23 C22 H22 118.187 no
C22 C23 H23A 109.311 no
C22 C23 H23B 109.314 no
C24 C23 H23A 109.316 no
C24 C23 H23B 109.319 no
H23A C23 H23B 107.975 no
C23 C24 H24A 108.810 no
C23 C24 H24B 108.810 no
C25 C24 H24A 108.816 no
C25 C24 H24B 108.817 no
H24A C24 H24B 107.687 no
Ir1 C25 H25 87.828 no
C24 C25 H25 119.114 no
C26 C25 H25 119.119 no
Ir1 C26 H26 87.286 no
C25 C26 H26 118.279 no
C27 C26 H26 118.270 no
C26 C27 H27A 108.883 no
C26 C27 H27B 108.886 no
C28 C27 H27A 108.889 no
C28 C27 H27B 108.879 no
H27A C27 H27B 107.723 no
C21 C28 H28A 109.156 no
C21 C28 H28B 109.155 no
C27 C28 H28A 109.152 no
C27 C28 H28B 109.139 no
H28A C28 H28B 107.872 no
N32 C33 H33 127.548 no
C34 C33 H33 127.556 no
N35 C34 H34 124.828 no
C33 C34 H34 124.845 no
N32 C36 H36 109.194 no
C37 C36 H36 109.200 no
C38 C36 H36 109.201 no
C36 C37 H37A 109.473 no
C36 C37 H37B 109.475 no
C36 C37 H37C 109.473 no
H37A C37 H37B 109.462 no
H37A C37 H37C 109.473 no
H37B C37 H37C 109.471 no
C36 C38 H38A 109.466 no
C36 C38 H38B 109.468 no
C36 C38 H38C 109.468 no
H38A C38 H38B 109.475 no
H38A C38 H38C 109.478 no
H38B C38 H38C 109.473 no
N35 C39 H39 108.041 no
C40 C39 H39 108.039 no
C41 C39 H39 108.050 no
C39 C40 H40A 109.478 no
C39 C40 H40B 109.472 no
C39 C40 H40C 109.463 no
H40A C40 H40B 109.482 no
H40A C40 H40C 109.468 no
H40B C40 H40C 109.464 no
C39 C41 H41A 109.464 no
C39 C41 H41B 109.479 no
C39 C41 H41C 109.460 no
H41A C41 H41B 109.477 no
H41A C41 H41C 109.468 no
H41B C41 H41C 109.479 no
Ir31 C51 H51 89.035 no
C52 C51 H51 117.797 no
C58 C51 H51 117.806 no
Ir31 C52 H52 86.420 no
C51 C52 H52 116.926 no
C53 C52 H52 116.921 no
C52 C53 H53A 109.167 no
C52 C53 H53B 109.166 no
C54 C53 H53A 109.167 no
C54 C53 H53B 109.158 no
H53A C53 H53B 107.875 no
C53 C54 H54A 108.750 no
C53 C54 H54B 108.744 no
C55 C54 H54A 108.748 no
C55 C54 H54B 108.752 no
H54A C54 H54B 107.636 no
Ir31 C55 H55 87.918 no
C54 C55 H55 117.207 no
C56 C55 H55 117.208 no
Ir31 C56 H56 87.680 no
C55 C56 H56 119.192 no
C57 C56 H56 119.200 no
C56 C57 H57A 109.070 no
C56 C57 H57B 109.069 no
C58 C57 H57A 109.070 no
C58 C57 H57B 109.068 no
H57A C57 H57B 107.830 no
C51 C58 H58A 109.045 no
C51 C58 H58B 109.040 no
C57 C58 H58A 109.048 no
C57 C58 H58B 109.049 no
H58A C58 H58B 107.821 no

loop_
_geom_bond_atom_site_label_1
_geom_bond_atom_site_label_2
_geom_bond_distance
_geom_bond_publ_flag
Ir1 O71 2.252(7) yes
Ir1 O72 2.273(8) yes
Ir1 C1 2.040(11) yes
Ir1 C21 2.095(13) yes
Ir1 C22 2.063(10) yes
Ir1 C25 2.187(11) yes
Ir1 C26 2.169(10) yes
Ir31 O73 2.068(7) yes
Ir31 C31 2.031(10) yes
Ir31 C51 2.169(10) yes
Ir31 C52 2.178(11) yes
Ir31 C55 2.098(11) yes
Ir31 C56 2.116(11) yes
O71 C70 1.291(14) yes
O72 C70 1.281(12) yes
O73 C70 1.282(14) yes
N2 C1 1.345(14) yes
N2 C3 1.396(15) yes
N2 C6 1.468(13) yes
N5 C1 1.349(13) yes
N5 C4 1.400(16) yes
N5 C9 1.472(15) yes
N32 C31 1.380(15) yes
N32 C33 1.384(14) yes
N32 C36 1.490(16) yes
N35 C31 1.350(14) yes
N35 C34 1.355(13) yes
N35 C39 1.455(16) yes
C3 C4 1.343(17) yes
C6 C7 1.54(2) yes
C6 C8 1.537(16) yes
C9 C10 1.51(3) yes
C9 C11 1.510(19) yes
C21 C22 1.464(16) yes
C21 C28 1.537(17) yes
C22 C23 1.493(16) yes
C23 C24 1.533(16) yes
C24 C25 1.515(14) yes
C25 C26 1.390(15) yes
C26 C27 1.508(18) yes
C27 C28 1.543(18) yes
C33 C34 1.328(15) yes
C36 C37 1.538(18) yes
C36 C38 1.517(15) yes
C39 C40 1.528(14) yes
C39 C41 1.519(18) yes
C51 C52 1.412(19) yes
C51 C58 1.499(16) yes
C52 C53 1.500(17) yes
C53 C54 1.539(18) yes
C54 C55 1.52(2) yes
C55 C56 1.39(2) yes
C56 C57 1.545(17) yes
C57 C58 1.536(18) yes
C3 H3 0.950 no
C4 H4 0.950 no
C6 H6 1.000 no
C7 H7A 0.980 no
C7 H7B 0.980 no
C7 H7C 0.980 no
C8 H8A 0.980 no
C8 H8B 0.980 no
C8 H8C 0.980 no
C9 H9 1.000 no
C10 H10A 0.980 no
C10 H10B 0.980 no
C10 H10C 0.980 no
C11 H11A 0.980 no
C11 H11B 0.980 no
C11 H11C 0.980 no
C21 H21 0.950 no
C22 H22 0.950 no
C23 H23A 0.990 no
C23 H23B 0.990 no
C24 H24A 0.990 no
C24 H24B 0.990 no
C25 H25 0.950 no
C26 H26 0.950 no
C27 H27A 0.990 no
C27 H27B 0.990 no
C28 H28A 0.990 no
C28 H28B 0.990 no
C33 H33 0.950 no
C34 H34 0.950 no
C36 H36 1.000 no
C37 H37A 0.980 no
C37 H37B 0.980 no
C37 H37C 0.980 no
C38 H38A 0.980 no
C38 H38B 0.980 no
C38 H38C 0.980 no
C39 H39 1.000 no
C40 H40A 0.980 no
C40 H40B 0.980 no
C40 H40C 0.980 no
C41 H41A 0.980 no
C41 H41B 0.980 no
C41 H41C 0.980 no
C51 H51 0.950 no
C52 H52 0.950 no
C53 H53A 0.990 no
C53 H53B 0.990 no
C54 H54A 0.990 no
C54 H54B 0.990 no
C55 H55 0.950 no
C56 H56 0.950 no
C57 H57A 0.990 no
C57 H57B 0.990 no
C58 H58A 0.990 no
C58 H58B 0.990 no

loop_
_geom_contact_atom_site_label_1
_geom_contact_atom_site_label_2
_geom_contact_distance
_geom_contact_publ_flag
_geom_contact_site_symmetry_2
Ir1 C6 3.452(12) no .
Ir1 C9 3.446(13) no .
Ir31 O71 3.166(7) no .
Ir31 C36 3.586(12) no .
Ir31 C39 3.358(12) no .
O71 N2 3.238(12) no .
O71 N32 3.231(10) no .
O71 C6 3.161(15) no .
O71 C8 3.252(15) no .
O71 C31 2.977(12) no .
O71 C36 3.488(12) no .
O71 C37 3.391(15) no .
O72 N5 3.370(13) no .
O72 C9 3.288(15) no .
O72 C10 3.333(17) no .
O73 N35 3.379(11) no .
O73 C39 3.383(14) no .
O73 C40 3.533(15) no .
N2 C9 3.578(14) no .
N5 C6 3.583(14) no .
N5 C22 3.505(15) no .
N32 C39 3.576(15) no .
N35 C36 3.599(16) no .
N35 C70 3.571(14) no .
C1 C7 3.558(18) no .
C1 C8 3.497(15) no .
C1 C10 3.452(18) no .
C1 C11 3.553(16) no .
C1 C70 3.159(17) no .
C3 C7 3.101(19) no .
C3 C8 3.093(16) no .
C4 C10 3.12(2) no .
C4 C11 3.105(18) no .
C9 C22 3.582(18) no .
C21 C24 3.120(18) no .
C22 C27 3.433(16) no .
C23 C26 3.423(14) no .
C23 C28 3.064(16) no .
C24 C27 3.019(16) no .
C24 C28 3.031(18) no .
C25 C28 3.114(19) no .
C26 C70 3.537(16) no .
C31 C37 3.586(19) no .
C31 C38 3.528(16) no .
C31 C40 3.504(16) no .
C31 C41 3.535(19) no .
C31 C70 3.183(14) no .
C33 C37 3.037(18) no .
C33 C38 3.133(16) no .
C34 C36 3.594(15) no .
C34 C40 3.103(14) no .
C34 C41 3.033(17) no .
C51 C54 3.445(18) no .
C52 C57 3.068(16) no .
C53 C56 3.147(18) no .
C53 C57 3.070(19) no .
C53 C58 3.14(2) no .
C54 C57 3.09(2) no .
C55 C58 3.444(19) no .
O73 C38 3.576(16) no 4_555
C22 C41 3.580(18) no 1_655
C24 C26 3.520(16) no 3_666
C26 C24 3.520(16) no 3_666
C38 O73 3.576(16) no 4_554
C41 C22 3.580(18) no 1_455
Ir1 H6 2.8483 no .
Ir1 H9 2.8420 no .
Ir1 H23B 3.4458 no .
Ir1 H27B 3.4465 no .
Ir31 H8A 3.4261 no .
Ir31 H36 3.0259 no .
Ir31 H39 2.7466 no .
Ir31 H54B 3.3612 no .
Ir31 H57A 3.5911 no .
Ir31 H58B 3.3643 no .
O71 H6 2.6264 no .
O71 H8A 2.5778 no .
O71 H36 3.2812 no .
O71 H37A 2.5764 no .
O71 H40B 3.5794 no .
O71 H25 3.3672 no .
O71 H26 2.2923 no .
O71 H51 3.4715 no .
O72 H9 2.7695 no .
O72 H10B 2.6195 no .
O72 H40B 2.8527 no .
O72 H25 2.4088 no .
O72 H26 3.1211 no .
O73 H8A 3.5409 no .
O73 H10B 3.5558 no .
O73 H39 2.8546 no .
O73 H40B 2.8569 no .
O73 H51 2.5227 no .
O73 H52 2.3478 no .
N2 H4 3.1206 no .
N2 H7A 2.6725 no .
N2 H7B 2.6514 no .
N2 H7C 3.3022 no .
N2 H8A 2.6581 no .
N2 H8B 2.6778 no .
N2 H8C 3.3060 no .
N2 H21 2.8626 no .
N2 H22 3.4923 no .
N5 H3 3.1311 no .
N5 H10A 2.6348 no .
N5 H10B 2.6442 no .
N5 H10C 3.2861 no .
N5 H11A 2.6416 no .
N5 H11B 2.6414 no .
N5 H11C 3.2878 no .
N5 H22 2.6795 no .
N32 H34 3.0724 no .
N32 H37A 2.6573 no .
N32 H37B 2.6754 no .
N32 H37C 3.3167 no .
N32 H38A 2.6379 no .
N32 H38B 2.6280 no .
N32 H38C 3.2929 no .
N32 H26 3.4117 no .
N32 H55 3.4360 no .
N32 H56 2.8862 no .
N35 H33 3.1224 no .
N35 H40A 2.6616 no .
N35 H40B 2.6481 no .
N35 H40C 3.2901 no .
N35 H41A 2.6314 no .
N35 H41B 2.6517 no .
N35 H41C 3.2804 no .
N35 H55 2.9528 no .
C1 H3 3.1640 no .
C1 H4 3.1623 no .
C1 H6 2.5614 no .
C1 H7B 3.4858 no .
C1 H8A 3.3837 no .
C1 H9 2.5484 no .
C1 H10B 3.3367 no .
C1 H11A 3.5006 no .
C1 H21 2.5805 no .
C1 H22 2.3941 no .
C3 H6 3.3012 no .
C3 H7A 2.8391 no .
C3 H7B 3.3542 no .
C3 H8A 3.3414 no .
C3 H8B 2.8305 no .
C4 H9 3.3311 no .
C4 H10A 2.8441 no .
C4 H10B 3.3822 no .
C4 H11A 3.3488 no .
C4 H11B 2.8305 no .
C6 H3 2.8074 no .
C6 H37A 3.1146 no .
C6 H37C 3.5835 no .
C6 H21 2.8792 no .
C7 H3 3.0972 no .
C7 H8A 3.4118 no .
C7 H8B 2.8131 no .
C7 H8C 2.7630 no .
C7 H21 3.1476 no .
C8 H3 3.1129 no .
C8 H7A 2.8134 no .
C8 H7B 3.4119 no .
C8 H7C 2.7623 no .
C8 H36 3.1566 no .
C8 H37A 3.2117 no .
C8 H37C 3.3712 no .
C8 H58B 3.1678 no .
C8 H51 3.4081 no .
C9 H4 2.8563 no .
C9 H22 2.7115 no .
C10 H4 3.1801 no .
C10 H11A 3.3502 no .
C10 H11B 2.7424 no .
C10 H11C 2.6915 no .
C11 H4 3.0961 no .
C11 H10A 2.7465 no .
C11 H10B 3.3503 no .
C11 H10C 2.6865 no .
C11 H22 3.0861 no .
C21 H6 3.0936 no .
C21 H7B 3.4860 no .
C21 H23A 2.8921 no .
C21 H23B 3.3995 no .
C21 H24B 3.2247 no .
C21 H27A 3.3393 no .
C21 H27B 3.0150 no .
C21 H26 3.3847 no .
C22 H9 2.9264 no .
C22 H11A 3.4348 no .
C22 H24A 3.2803 no .
C22 H24B 2.9704 no .
C22 H28A 3.3548 no .
C22 H28B 2.6833 no .
C22 H25 3.2355 no .
C23 H9 3.4963 no .
C23 H28B 2.6858 no .
C23 H21 3.4520 no .
C23 H25 3.0465 no .
C24 H27A 3.0653 no .
C24 H28B 2.6831 no .
C24 H22 3.2223 no .
C24 H26 3.3869 no .
C25 H23A 3.3265 no .
C25 H23B 3.0214 no .
C25 H27A 2.8578 no .
C25 H27B 3.3344 no .
C25 H28B 3.2331 no .
C25 H22 3.3270 no .
C26 H24A 3.2703 no .
C26 H24B 2.6305 no .
C26 H28A 3.3276 no .
C26 H28B 3.0109 no .
C26 H37A 3.3222 no .
C26 H21 3.3091 no .
C27 H24B 2.6368 no .
C27 H37A 3.3588 no .
C27 H21 3.0766 no .
C27 H25 3.4007 no .
C28 H23A 3.0905 no .
C28 H24B 2.6624 no .
C28 H22 3.4496 no .
C28 H26 3.2788 no .
C31 H33 3.1913 no .
C31 H34 3.1224 no .
C31 H36 2.6030 no .
C31 H37A 3.5065 no .
C31 H38B 3.4225 no .
C31 H39 2.5513 no .
C31 H40B 3.4078 no .
C31 H41A 3.4613 no .
C31 H55 2.4816 no .
C31 H56 2.6350 no .
C33 H36 3.3345 no .
C33 H37A 3.2278 no .
C33 H37B 2.7713 no .
C33 H38A 2.8651 no .
C33 H38B 3.3916 no .
C33 H26 3.2746 no .
C34 H39 3.2710 no .
C34 H40A 2.8568 no .
C34 H40B 3.3598 no .
C34 H41A 3.2537 no .
C34 H41B 2.7813 no .
C34 H26 3.4064 no .
C36 H8A 3.5011 no .
C36 H8C 3.3498 no .
C36 H33 2.8540 no .
C36 H56 2.7067 no .
C37 H6 3.0670 no .
C37 H8A 3.5499 no .
C37 H8C 3.0922 no .
C37 H27B 3.1447 no .
C37 H33 3.0173 no .
C37 H38A 2.7036 no .
C37 H38B 3.3611 no .
C37 H38C 2.7057 no .
C37 H26 3.4928 no .
C38 H33 3.1804 no .
C38 H37A 3.3569 no .
C38 H37B 2.7013 no .
C38 H37C 2.7183 no .
C38 H56 2.9848 no .
C39 H34 2.7606 no .
C39 H55 3.1637 no .
C40 H34 3.1044 no .
C40 H41A 3.3621 no .
C40 H41B 2.7297 no .
C40 H41C 2.7005 no .
C41 H34 2.9889 no .
C41 H40A 2.7341 no .
C41 H40B 3.3602 no .
C41 H40C 2.7006 no .
C41 H55 3.4622 no .
C51 H8A 3.1980 no .
C51 H53A 3.3236 no .
C51 H53B 2.7198 no .
C51 H57A 2.9415 no .
C51 H57B 3.3257 no .
C51 H56 3.3187 no .
C52 H54A 3.3029 no .
C52 H54B 2.9799 no .
C52 H57A 3.1263 no .
C52 H58A 2.9233 no .
C52 H58B 3.3493 no .
C52 H55 3.4293 no .
C53 H57A 2.6692 no .
C53 H58A 3.2699 no .
C53 H51 3.4221 no .
C53 H55 3.3080 no .
C54 H57A 2.7046 no .
C54 H52 3.0038 no .
C54 H56 3.4316 no .
C55 H39 3.2732 no .
C55 H53A 3.3467 no .
C55 H53B 3.0270 no .
C55 H57A 2.6531 no .
C55 H57B 3.2882 no .
C55 H52 3.2849 no .
C56 H36 2.9703 no .
C56 H38B 3.3282 no .
C56 H53B 3.2847 no .
C56 H54A 2.9248 no .
C56 H54B 3.3559 no .
C56 H58A 3.3662 no .
C56 H58B 2.9745 no .
C56 H51 3.4446 no .
C57 H53B 2.7457 no .
C57 H54A 3.1801 no .
C57 H51 3.2862 no .
C57 H55 3.4054 no .
C58 H8A 3.4023 no .
C58 H53B 2.8294 no .
C58 H52 3.4010 no .
C58 H56 3.0454 no .
C70 H8A 3.2928 no .
C70 H10B 3.3102 no .
C70 H40B 2.8155 no .
C70 H25 3.1615 no .
C70 H26 2.9320 no .
C70 H51 3.2001 no .
C70 H52 3.5917 no .
H3 H4 2.4754 no .
H3 H7A 2.5627 no .
H3 H7B 3.5055 no .
H3 H8A 3.5269 no .
H3 H8B 2.5828 no .
H4 H10A 2.6445 no .
H4 H11A 3.4797 no .
H4 H11B 2.5432 no .
H6 H7A 2.8614 no .
H6 H7B 2.3406 no .
H6 H7C 2.3670 no .
H6 H8A 2.3418 no .
H6 H8B 2.8621 no .
H6 H8C 2.3675 no .
H6 H37A 2.2883 no .
H6 H37C 3.0345 no .
H6 H21 2.3512 no .
H7A H8B 2.6902 no .
H7A H8C 3.0836 no .
H7B H21 2.5591 no .
H7C H8B 3.0823 no .
H7C H8C 2.5811 no .
H7C H37C 3.4299 no .
H8A H36 2.7341 no .
H8A H37A 3.0910 no .
H8A H37C 3.5522 no .
H8A H58B 2.7423 no .
H8A H51 2.5647 no .
H8B H58B 2.9566 no .
H8B H51 3.4355 no .
H8C H36 2.7051 no .
H8C H37A 2.9374 no .
H8C H37C 2.6622 no .
H8C H58B 3.2974 no .
H9 H10A 2.8459 no .
H9 H10B 2.3190 no .
H9 H10C 2.3560 no .
H9 H11A 2.3248 no .
H9 H11B 2.8479 no .
H9 H11C 2.3546 no .
H9 H23B 3.0941 no .
H9 H22 2.1864 no .
H10A H11B 2.6118 no .
H10A H11C 3.0184 no .
H10B H11C 3.5680 no .
H10C H11A 3.5666 no .
H10C H11B 3.0047 no .
H10C H11C 2.4919 no .
H11A H22 2.5569 no .
H23A H24A 2.5599 no .
H23A H24B 2.2180 no .
H23A H28B 2.4603 no .
H23A H22 2.7122 no .
H23B H24A 2.2209 no .
H23B H24B 2.8120 no .
H23B H22 2.2724 no .
H23B H25 3.2445 no .
H24A H28B 3.5732 no .
H24A H25 2.3561 no .
H24B H27A 2.4306 no .
H24B H28A 3.5575 no .
H24B H28B 2.1312 no .
H24B H25 2.8640 no .
H24B H26 3.5549 no .
H27A H28A 2.5600 no .
H27A H28B 2.2314 no .
H27A H26 2.7088 no .
H27B H28A 2.2300 no .
H27B H28B 2.8217 no .
H27B H37A 2.6474 no .
H27B H37B 2.7731 no .
H27B H21 3.2648 no .
H27B H26 2.2825 no .
H28A H21 2.3853 no .
H28B H21 2.8853 no .
H33 H34 2.4500 no .
H33 H37A 3.3471 no .
H33 H37B 2.4619 no .
H33 H38A 2.6503 no .
H33 H26 3.5645 no .
H34 H40A 2.5929 no .
H34 H40B 3.5297 no .
H34 H41A 3.3610 no .
H34 H41B 2.4511 no .
H36 H37A 2.3883 no .
H36 H37B 2.8813 no .
H36 H37C 2.3799 no .
H36 H38A 2.8651 no .
H36 H38B 2.3632 no .
H36 H38C 2.3662 no .
H36 H58B 3.5620 no .
H36 H56 2.1402 no .
H37A H38A 3.5887 no .
H37A H38C 3.5987 no .
H37A H26 2.7529 no .
H37B H38A 2.5207 no .
H37B H38B 3.5948 no .
H37B H38C 2.9832 no .
H37B H26 3.5022 no .
H37C H38A 3.0056 no .
H37C H38C 2.5413 no .
H38B H56 2.4526 no .
H38C H56 3.4049 no .
H39 H40A 2.8634 no .
H39 H40B 2.3528 no .
H39 H40C 2.3645 no .
H39 H41A 2.3460 no .
H39 H41B 2.8563 no .
H39 H41C 2.3541 no .
H39 H54B 3.2724 no .
H39 H52 3.3830 no .
H39 H55 2.7147 no .
H40A H41B 2.5786 no .
H40A H41C 3.0093 no .
H40B H41C 3.5835 no .
H40B H25 3.0530 no .
H40B H26 3.4745 no .
H40C H41A 3.5867 no .
H40C H41B 3.0027 no .
H40C H41C 2.5110 no .
H41A H55 2.8413 no .
H53A H54A 2.5533 no .
H53A H54B 2.2251 no .
H53A H57A 3.5802 no .
H53A H52 2.3092 no .
H53B H54A 2.2274 no .
H53B H54B 2.8185 no .
H53B H57A 2.1429 no .
H53B H58A 2.7065 no .
H53B H52 2.8361 no .
H54A H57A 2.5606 no .
H54A H55 2.6907 no .
H54B H52 3.1795 no .
H54B H55 2.2835 no .
H57A H58A 2.2463 no .
H57A H58B 2.8353 no .
H57A H55 3.5749 no .
H57A H56 2.8956 no .
H57B H58A 2.5195 no .
H57B H58B 2.2462 no .
H57B H56 2.3955 no .
H58A H51 2.6656 no .
H58B H51 2.2755 no .
H58B H56 3.1712 no .
H21 H22 2.3873 no .
H22 H25 3.5776 no .
H25 H26 2.3028 no .
H51 H52 2.2856 no .
H55 H56 2.2863 no .
Ir1 H7C 3.4630 no 4_555
Ir31 H38C 3.4803 no 4_555
O72 H7C 2.7014 no 4_555
O72 H8C 3.2529 no 4_555
O72 H37C 2.7433 no 4_555
O73 H37C 2.9777 no 4_555
O73 H38C 2.6969 no 4_555
C3 H54A 3.3260 no 1_655
C7 H9 3.0343 no 4_554
C7 H23B 2.9352 no 4_554
C7 H24A 3.1741 no 4_554
C7 H54A 3.1362 no 1_655
C7 H25 3.0926 no 4_554
C8 H27A 3.2100 no 2_645
C8 H40B 3.4683 no 4_554
C8 H40C 3.5376 no 4_554
C8 H25 3.5980 no 4_554
C9 H7C 3.2248 no 4_555
C10 H7C 3.4509 no 4_555
C10 H27B 3.5437 no 4_555
C10 H28A 3.1379 no 4_555
C10 H37C 3.4567 no 4_555
C11 H38B 3.3919 no 4_655
C11 H58A 3.0634 no 3_656
C21 H10C 3.5742 no 4_554
C21 H41A 2.9770 no 1_655
C21 H41C 3.4028 no 1_655
C22 H41A 3.2799 no 1_655
C22 H41C 2.9938 no 1_655
C23 H7A 3.1773 no 4_555
C23 H7C 3.4194 no 4_555
C23 H34 3.0434 no 3_666
C23 H41C 3.0301 no 1_655
C23 H57A 3.4079 no 4_655
C23 H57B 3.4313 no 4_655
C24 H7A 2.9684 no 4_555
C24 H7C 3.3972 no 4_555
C24 H27A 3.4141 no 3_666
C24 H34 3.0482 no 3_666
C24 H40A 3.4808 no 3_666
C24 H26 3.5774 no 3_666
C25 H7A 3.3090 no 4_555
C25 H7C 3.1347 no 4_555
C25 H24B 3.3130 no 3_666
C25 H27A 3.1647 no 3_666
C26 H24A 3.0885 no 3_666
C26 H24B 3.2616 no 3_666
C27 H8B 3.0465 no 2_655
C27 H10C 3.4433 no 4_554
C27 H24A 3.3100 no 3_666
C28 H10C 3.0653 no 4_554
C28 H40A 3.5070 no 3_666
C28 H41A 3.3030 no 1_655
C28 H58B 3.3791 no 2_655
C33 H24A 3.3948 no 3_666
C33 H53B 3.0663 no 2_555
C33 H57A 3.2184 no 2_555
C34 H23A 3.3747 no 3_666
C34 H24A 3.2307 no 3_666
C34 H24B 3.2873 no 3_666
C34 H53B 3.5775 no 2_555
C34 H57A 2.9088 no 2_555
C36 H40C 3.3583 no 4_554
C37 H10B 3.2073 no 4_554
C38 H11A 3.4665 no 4_454
C38 H39 3.0812 no 4_554
C38 H40C 3.3396 no 4_554
C38 H52 2.9298 no 4_554
C39 H38C 3.0664 no 4_555
C40 H8C 3.0909 no 4_555
C40 H24B 3.4308 no 3_666
C40 H28B 3.4821 no 3_666
C40 H36 3.3759 no 4_555
C40 H38C 3.1339 no 4_555
C40 H57B 3.1878 no 4_555
C40 H58B 3.4331 no 4_555
C41 H23A 3.0824 no 1_455
C41 H28B 3.4522 no 1_455
C41 H57B 3.1705 no 4_555
C51 H4 3.4160 no 3_656
C51 H10A 3.3786 no 3_656
C51 H11B 2.9861 no 3_656
C52 H4 3.2780 no 3_656
C52 H11B 3.1675 no 3_656
C52 H38A 3.3471 no 4_555
C52 H38C 3.2844 no 4_555
C53 H11B 3.5176 no 3_656
C53 H33 3.3722 no 2_545
C54 H7B 3.2625 no 1_455
C55 H7B 3.4629 no 1_455
C55 H23B 3.4569 no 4_454
C56 H23B 3.3219 no 4_454
C56 H40C 3.3797 no 4_554
C57 H23A 3.1808 no 4_454
C57 H23B 3.3899 no 4_454
C57 H34 3.0964 no 2_545
C57 H40C 3.1044 no 4_554
C57 H41C 3.3402 no 4_554
C58 H11B 3.1932 no 3_656
C58 H28A 3.3201 no 2_645
C58 H40C 3.3958 no 4_554
C70 H37C 3.2766 no 4_555
H3 H27A 3.5189 no 2_645
H3 H27B 3.0079 no 2_645
H3 H33 3.1730 no 2_645
H3 H37B 2.8674 no 2_645
H3 H54A 3.2506 no 1_655
H4 C51 3.4160 no 3_656
H4 C52 3.2780 no 3_656
H4 H37B 3.5683 no 2_645
H4 H51 3.2278 no 3_656
H4 H52 3.0236 no 3_656
H6 H10C 3.4105 no 4_554
H7A C23 3.1773 no 4_554
H7A C24 2.9684 no 4_554
H7A C25 3.3090 no 4_554
H7A H9 3.5836 no 4_554
H7A H23B 2.5327 no 4_554
H7A H24A 2.3488 no 4_554
H7A H27A 3.4153 no 2_645
H7A H54A 2.7097 no 1_655
H7A H25 2.8807 no 4_554
H7B C54 3.2625 no 1_655
H7B C55 3.4629 no 1_655
H7B H9 2.8898 no 4_554
H7B H10C 3.3150 no 4_554
H7B H11C 3.2902 no 4_554
H7B H23B 2.9095 no 4_554
H7B H54A 2.6989 no 1_655
H7B H54B 3.2055 no 1_655
H7B H55 3.4134 no 1_655
H7C Ir1 3.4630 no 4_554
H7C O72 2.7014 no 4_554
H7C C9 3.2248 no 4_554
H7C C10 3.4509 no 4_554
H7C C23 3.4194 no 4_554
H7C C24 3.3972 no 4_554
H7C C25 3.1347 no 4_554
H7C H9 2.3401 no 4_554
H7C H10B 3.3229 no 4_554
H7C H10C 3.2257 no 4_554
H7C H23B 2.8746 no 4_554
H7C H24A 3.1939 no 4_554
H7C H22 3.5182 no 4_554
H7C H25 2.4766 no 4_554
H8A H40C 3.5333 no 4_554
H8B C27 3.0465 no 2_645
H8B H27A 2.3633 no 2_645
H8B H27B 2.9561 no 2_645
H8B H28A 3.4705 no 2_645
H8B H25 3.4369 no 4_554
H8C O72 3.2529 no 4_554
H8C C40 3.0909 no 4_554
H8C H27A 3.2687 no 2_645
H8C H40A 3.3756 no 4_554
H8C H40B 2.5773 no 4_554
H8C H40C 2.8673 no 4_554
H8C H25 3.0848 no 4_554
H9 C7 3.0343 no 4_555
H9 H7A 3.5836 no 4_555
H9 H7B 2.8898 no 4_555
H9 H7C 2.3401 no 4_555
H10A C51 3.3786 no 3_656
H10A H28A 3.2433 no 4_555
H10A H58A 3.4762 no 3_656
H10A H51 2.9808 no 3_656
H10B C37 3.2073 no 4_555
H10B H7C 3.3229 no 4_555
H10B H37A 3.4042 no 4_555
H10B H37B 3.0710 no 4_555
H10B H37C 2.6599 no 4_555
H10C C21 3.5742 no 4_555
H10C C27 3.4433 no 4_555
H10C C28 3.0653 no 4_555
H10C H6 3.4105 no 4_555
H10C H7B 3.3150 no 4_555
H10C H7C 3.2257 no 4_555
H10C H27B 2.8467 no 4_555
H10C H28A 2.2657 no 4_555
H10C H37A 3.4322 no 4_555
H10C H37B 3.5731 no 4_555
H10C H37C 3.4080 no 4_555
H10C H58A 3.5725 no 3_656
H10C H21 3.2306 no 4_555
H11A C38 3.4665 no 4_655
H11A H38A 3.5660 no 4_655
H11A H38B 2.5817 no 4_655
H11B C51 2.9861 no 3_656
H11B C52 3.1675 no 3_656
H11B C53 3.5176 no 3_656
H11B C58 3.1932 no 3_656
H11B H38B 3.5663 no 4_655
H11B H53B 3.0778 no 3_656
H11B H58A 2.5274 no 3_656
H11B H51 3.3331 no 3_656
H11C H7B 3.2902 no 4_555
H11C H28A 3.1835 no 4_555
H11C H41A 3.4920 no 4_655
H11C H58A 2.7275 no 3_656
H11C H55 3.2059 no 4_655
H23A C34 3.3747 no 3_666
H23A C41 3.0824 no 1_655
H23A C57 3.1808 no 4_655
H23A H34 2.4555 no 3_666
H23A H40A 3.2477 no 3_666
H23A H41A 3.2949 no 1_655
H23A H41B 3.1747 no 1_655
H23A H41B 3.5522 no 3_666
H23A H41C 2.3535 no 1_655
H23A H57A 2.9061 no 4_655
H23A H57B 2.6829 no 4_655
H23B C7 2.9352 no 4_555
H23B C55 3.4569 no 4_655
H23B C56 3.3219 no 4_655
H23B C57 3.3899 no 4_655
H23B H7A 2.5327 no 4_555
H23B H7B 2.9095 no 4_555
H23B H7C 2.8746 no 4_555
H23B H34 3.2288 no 3_666
H23B H41C 3.4010 no 1_655
H23B H54A 3.0755 no 4_655
H23B H57A 3.0061 no 4_655
H23B H57B 3.2958 no 4_655
H24A C7 3.1741 no 4_555
H24A C26 3.0885 no 3_666
H24A C27 3.3100 no 3_666
H24A C33 3.3948 no 3_666
H24A C34 3.2307 no 3_666
H24A H7A 2.3488 no 4_555
H24A H7C 3.1939 no 4_555
H24A H27A 2.8331 no 3_666
H24A H27B 3.4488 no 3_666
H24A H33 3.1847 no 3_666
H24A H34 2.8356 no 3_666
H24A H26 3.0724 no 3_666
H24B C25 3.3130 no 3_666
H24B C26 3.2616 no 3_666
H24B C34 3.2873 no 3_666
H24B C40 3.4308 no 3_666
H24B H34 2.7801 no 3_666
H24B H40A 2.5825 no 3_666
H24B H40B 3.4871 no 3_666
H24B H25 3.3167 no 3_666
H24B H26 3.2177 no 3_666
H27A C8 3.2100 no 2_655
H27A C24 3.4141 no 3_666
H27A C25 3.1647 no 3_666
H27A H3 3.5189 no 2_655
H27A H7A 3.4153 no 2_655
H27A H8B 2.3633 no 2_655
H27A H8C 3.2687 no 2_655
H27A H24A 2.8331 no 3_666
H27A H40A 3.3572 no 3_666
H27A H25 2.8778 no 3_666
H27B C10 3.5437 no 4_554
H27B H3 3.0079 no 2_655
H27B H8B 2.9561 no 2_655
H27B H10C 2.8467 no 4_554
H27B H24A 3.4488 no 3_666
H28A C10 3.1379 no 4_554
H28A C58 3.3201 no 2_655
H28A H8B 3.4705 no 2_655
H28A H10A 3.2433 no 4_554
H28A H10C 2.2657 no 4_554
H28A H11C 3.1835 no 4_554
H28A H41A 3.1971 no 1_655
H28A H58A 2.8976 no 2_655
H28A H58B 2.8147 no 2_655
H28B C40 3.4821 no 3_666
H28B C41 3.4522 no 1_655
H28B H40A 2.5878 no 3_666
H28B H41A 3.1103 no 1_655
H28B H41B 3.2920 no 1_655
H28B H41C 3.3836 no 1_655
H28B H58A 3.5560 no 2_655
H28B H58B 3.0793 no 2_655
H33 C53 3.3722 no 2_555
H33 H3 3.1730 no 2_655
H33 H24A 3.1847 no 3_666
H33 H53A 3.5784 no 2_555
H33 H53B 2.6031 no 2_555
H33 H54A 2.9345 no 2_555
H33 H57A 3.0541 no 2_555
H34 C23 3.0434 no 3_666
H34 C24 3.0482 no 3_666
H34 C57 3.0964 no 2_555
H34 H23A 2.4555 no 3_666
H34 H23B 3.2288 no 3_666
H34 H24A 2.8356 no 3_666
H34 H24B 2.7801 no 3_666
H34 H53B 3.5797 no 2_555
H34 H57A 2.3657 no 2_555
H34 H57B 2.9746 no 2_555
H34 H58A 3.5615 no 2_555
H36 C40 3.3759 no 4_554
H36 H40B 3.2998 no 4_554
H36 H40C 2.6245 no 4_554
H37A H10B 3.4042 no 4_554
H37A H10C 3.4322 no 4_554
H37B H3 2.8674 no 2_655
H37B H4 3.5683 no 2_655
H37B H10B 3.0710 no 4_554
H37B H10C 3.5731 no 4_554
H37C O72 2.7433 no 4_554
H37C O73 2.9777 no 4_554
H37C C10 3.4567 no 4_554
H37C C70 3.2766 no 4_554
H37C H10B 2.6599 no 4_554
H37C H10C 3.4080 no 4_554
H37C H40B 3.2648 no 4_554
H38A C52 3.3471 no 4_554
H38A H11A 3.5660 no 4_454
H38A H53A 3.3475 no 2_555
H38A H53A 3.0933 no 4_554
H38A H53B 3.2022 no 2_555
H38A H52 2.5528 no 4_554
H38B C11 3.3919 no 4_454
H38B H11A 2.5817 no 4_454
H38B H11B 3.5663 no 4_454
H38B H39 3.0996 no 4_554
H38B H40C 3.3341 no 4_554
H38B H52 3.5242 no 4_554
H38C Ir31 3.4803 no 4_554
H38C O73 2.6969 no 4_554
H38C C39 3.0664 no 4_554
H38C C40 3.1339 no 4_554
H38C C52 3.2844 no 4_554
H38C H39 2.2599 no 4_554
H38C H40B 2.9927 no 4_554
H38C H40C 2.8726 no 4_554
H38C H52 2.4451 no 4_554
H39 C38 3.0812 no 4_555
H39 H38B 3.0996 no 4_555
H39 H38C 2.2599 no 4_555
H40A C24 3.4808 no 3_666
H40A C28 3.5070 no 3_666
H40A H8C 3.3756 no 4_555
H40A H23A 3.2477 no 3_666
H40A H24B 2.5825 no 3_666
H40A H27A 3.3572 no 3_666
H40A H28B 2.5878 no 3_666
H40A H57B 3.2240 no 4_555
H40A H58B 3.2610 no 4_555
H40B C8 3.4683 no 4_555
H40B H8C 2.5773 no 4_555
H40B H24B 3.4871 no 3_666
H40B H36 3.2998 no 4_555
H40B H37C 3.2648 no 4_555
H40B H38C 2.9927 no 4_555
H40C C8 3.5376 no 4_555
H40C C36 3.3583 no 4_555
H40C C38 3.3396 no 4_555
H40C C56 3.3797 no 4_555
H40C C57 3.1044 no 4_555
H40C C58 3.3958 no 4_555
H40C H8A 3.5333 no 4_555
H40C H8C 2.8673 no 4_555
H40C H36 2.6245 no 4_555
H40C H38B 3.3341 no 4_555
H40C H38C 2.8726 no 4_555
H40C H57B 2.4573 no 4_555
H40C H58B 2.7593 no 4_555
H40C H56 2.9048 no 4_555
H41A C21 2.9770 no 1_455
H41A C22 3.2799 no 1_455
H41A C28 3.3030 no 1_455
H41A H11C 3.4920 no 4_454
H41A H23A 3.2949 no 1_455
H41A H28A 3.1971 no 1_455
H41A H28B 3.1103 no 1_455
H41A H58A 3.4515 no 2_555
H41A H21 3.1815 no 1_455
H41B H23A 3.1747 no 1_455
H41B H23A 3.5522 no 3_666
H41B H28B 3.2920 no 1_455
H41B H41B 3.0834 no 3_566
H41B H57A 3.5108 no 2_555
H41B H57B 3.0618 no 2_555
H41B H57B 3.2006 no 4_555
H41B H58A 3.4330 no 2_555
H41C C21 3.4028 no 1_455
H41C C22 2.9938 no 1_455
H41C C23 3.0301 no 1_455
H41C C57 3.3402 no 4_555
H41C H23A 2.3535 no 1_455
H41C H23B 3.4010 no 1_455
H41C H28B 3.3836 no 1_455
H41C H57B 2.4374 no 4_555
H41C H22 3.3009 no 1_455
H41C H56 3.4935 no 4_555
H53A H33 3.5784 no 2_545
H53A H38A 3.3475 no 2_545
H53A H38A 3.0933 no 4_555
H53A H53A 2.7570 no 3_556
H53B C33 3.0663 no 2_545
H53B C34 3.5775 no 2_545
H53B H11B 3.0778 no 3_656
H53B H33 2.6031 no 2_545
H53B H34 3.5797 no 2_545
H53B H38A 3.2022 no 2_545
H54A C3 3.3260 no 1_455
H54A C7 3.1362 no 1_455
H54A H3 3.2506 no 1_455
H54A H7A 2.7097 no 1_455
H54A H7B 2.6989 no 1_455
H54A H23B 3.0755 no 4_454
H54A H33 2.9345 no 2_545
H54B H7B 3.2055 no 1_455
H57A C23 3.4079 no 4_454
H57A C33 3.2184 no 2_545
H57A C34 2.9088 no 2_545
H57A H23A 2.9061 no 4_454
H57A H23B 3.0061 no 4_454
H57A H33 3.0541 no 2_545
H57A H34 2.3657 no 2_545
H57A H41B 3.5108 no 2_545
H57B C23 3.4313 no 4_454
H57B C40 3.1878 no 4_554
H57B C41 3.1705 no 4_554
H57B H23A 2.6829 no 4_454
H57B H23B 3.2958 no 4_454
H57B H34 2.9746 no 2_545
H57B H40A 3.2240 no 4_554
H57B H40C 2.4573 no 4_554
H57B H41B 3.0618 no 2_545
H57B H41B 3.2006 no 4_554
H57B H41C 2.4374 no 4_554
H58A C11 3.0634 no 3_656
H58A H10A 3.4762 no 3_656
H58A H10C 3.5725 no 3_656
H58A H11B 2.5274 no 3_656
H58A H11C 2.7275 no 3_656
H58A H28A 2.8976 no 2_645
H58A H28B 3.5560 no 2_645
H58A H34 3.5615 no 2_545
H58A H41A 3.4515 no 2_545
H58A H41B 3.4330 no 2_545
H58B C28 3.3791 no 2_645
H58B C40 3.4331 no 4_554
H58B H28A 2.8147 no 2_645
H58B H28B 3.0793 no 2_645
H58B H40A 3.2610 no 4_554
H58B H40C 2.7593 no 4_554
H21 H10C 3.2306 no 4_554
H21 H41A 3.1815 no 1_655
H22 H7C 3.5182 no 4_555
H22 H41C 3.3009 no 1_655
H25 C7 3.0926 no 4_555
H25 C8 3.5980 no 4_555
H25 H7A 2.8807 no 4_555
H25 H7C 2.4766 no 4_555
H25 H8B 3.4369 no 4_555
H25 H8C 3.0848 no 4_555
H25 H24B 3.3167 no 3_666
H25 H27A 2.8778 no 3_666
H26 C24 3.5774 no 3_666
H26 H24A 3.0724 no 3_666
H26 H24B 3.2177 no 3_666
H51 H4 3.2278 no 3_656
H51 H10A 2.9808 no 3_656
H51 H11B 3.3331 no 3_656
H52 C38 2.9298 no 4_555
H52 H4 3.0236 no 3_656
H52 H38A 2.5528 no 4_555
H52 H38B 3.5242 no 4_555
H52 H38C 2.4451 no 4_555
H55 H7B 3.4134 no 1_455
H55 H11C 3.2059 no 4_454
H56 H40C 2.9048 no 4_554
H56 H41C 3.4935 no 4_554

loop_
_geom_torsion_atom_site_label_1
_geom_torsion_atom_site_label_2
_geom_torsion_atom_site_label_3
_geom_torsion_atom_site_label_4
_geom_torsion
_geom_torsion_publ_flag
O71 Ir1 O72 C70 2.5(3) no
O72 Ir1 O71 C70 -2.5(3) no
O71 Ir1 C1 N2 58.3(9) no
O71 Ir1 C1 N5 -119.1(10) no
C1 Ir1 O71 C70 86.9(5) no
O71 Ir1 C21 C22 -173.7(3) no
O71 Ir1 C21 C28 72.0(9) no
C21 Ir1 O71 C70 176.7(5) no
O71 Ir1 C25 C24 -175.2(6) no
O71 Ir1 C25 C26 -57.8(5) no
C25 Ir1 O71 C70 -78.1(5) no
O71 Ir1 C26 C25 124.9(5) no
O71 Ir1 C26 C27 -115.3(6) no
C26 Ir1 O71 C70 -109.0(5) no
O72 Ir1 C1 N2 116.4(9) no
O72 Ir1 C1 N5 -61.0(9) no
C1 Ir1 O72 C70 -82.9(5) no
O72 Ir1 C22 C21 -179.6(3) no
O72 Ir1 C22 C23 -60.7(9) no
C22 Ir1 O72 C70 -171.9(5) no
O72 Ir1 C25 C24 129.5(7) no
O72 Ir1 C25 C26 -113.1(5) no
C25 Ir1 O72 C70 113.1(5) no
O72 Ir1 C26 C25 69.1(5) no
O72 Ir1 C26 C27 -171.1(5) no
C26 Ir1 O72 C70 78.6(5) no
C1 Ir1 C21 C22 -88.1(5) no
C1 Ir1 C21 C28 157.6(7) no
C21 Ir1 C1 N2 -72.6(10) no
C21 Ir1 C1 N5 110.1(10) no
C1 Ir1 C22 C21 93.7(5) no
C1 Ir1 C22 C23 -147.4(8) no
C22 Ir1 C1 N2 -113.8(10) no
C22 Ir1 C1 N5 68.8(10) no
C21 Ir1 C22 C21 -0.0(6) no
C21 Ir1 C22 C23 118.8(11) no
C22 Ir1 C21 C22 -0.0(5) no
C22 Ir1 C21 C28 -114.3(10) no
C21 Ir1 C25 C24 -42.0(7) no
C21 Ir1 C25 C26 75.5(5) no
C25 Ir1 C21 C22 75.0(5) no
C25 Ir1 C21 C28 -39.3(7) no
C21 Ir1 C26 C25 -102.3(5) no
C21 Ir1 C26 C27 17.5(6) no
C26 Ir1 C21 C22 111.2(5) no
C26 Ir1 C21 C28 -3.1(7) no
C22 Ir1 C25 C24 -1.9(7) no
C22 Ir1 C25 C26 115.6(6) no
C25 Ir1 C22 C21 -102.1(5) no
C25 Ir1 C22 C23 16.7(7) no
C22 Ir1 C26 C25 -64.0(6) no
C22 Ir1 C26 C27 55.8(7) no
C26 Ir1 C22 C21 -68.7(5) no
C26 Ir1 C22 C23 50.1(8) no
C25 Ir1 C26 C25 0.0(5) no
C25 Ir1 C26 C27 119.8(9) no
C26 Ir1 C25 C24 -117.5(11) no
C26 Ir1 C25 C26 -0.0(5) no
O73 Ir31 C31 N32 112.3(8) no
O73 Ir31 C31 N35 -62.8(7) no
C31 Ir31 O73 C70 -47.5(7) no
O73 Ir31 C51 C52 84.8(5) no
O73 Ir31 C51 C58 -154.3(7) no
C51 Ir31 O73 C70 111.1(7) no
O73 Ir31 C52 C51 -93.2(4) no
O73 Ir31 C52 C53 144.8(7) no
C52 Ir31 O73 C70 148.9(7) no
O73 Ir31 C55 C54 -45.8(12) no
O73 Ir31 C55 C56 -167.8(5) no
C55 Ir31 O73 C70 -144.9(8) no
C31 Ir31 C51 C52 174.8(8) no
C31 Ir31 C51 C58 -64.3(14) no
C51 Ir31 C31 N32 22.8(16) no
C51 Ir31 C31 N35 -152.2(9) no
C31 Ir31 C55 C54 -142.9(8) no
C31 Ir31 C55 C56 95.1(6) no
C55 Ir31 C31 N32 -98.2(9) no
C55 Ir31 C31 N35 86.8(8) no
C31 Ir31 C56 C55 -87.7(6) no
C31 Ir31 C56 C57 155.4(7) no
C56 Ir31 C31 N32 -59.7(9) no
C56 Ir31 C31 N35 125.3(8) no
C51 Ir31 C52 C51 -0.0(5) no
C51 Ir31 C52 C53 -122.1(9) no
C52 Ir31 C51 C52 -0.0(5) no
C52 Ir31 C51 C58 120.9(10) no
C51 Ir31 C55 C54 55.5(8) no
C51 Ir31 C55 C56 -66.5(6) no
C55 Ir31 C51 C52 -65.1(6) no
C55 Ir31 C51 C58 55.7(8) no
C51 Ir31 C56 C55 113.8(6) no
C51 Ir31 C56 C57 -3.2(7) no
C56 Ir31 C51 C52 -100.3(5) no
C56 Ir31 C51 C58 20.6(7) no
C52 Ir31 C55 C54 21.3(7) no
C52 Ir31 C55 C56 -100.7(6) no
C55 Ir31 C52 C51 115.0(6) no
C55 Ir31 C52 C53 -7.1(7) no
C52 Ir31 C56 C55 76.6(6) no
C52 Ir31 C56 C57 -40.4(8) no
C56 Ir31 C52 C51 77.3(5) no
C56 Ir31 C52 C53 -44.8(7) no
C55 Ir31 C56 C55 -0.0(6) no
C55 Ir31 C56 C57 -117.0(11) no
C56 Ir31 C55 C54 122.0(11) no
C56 Ir31 C55 C56 -0.0(6) no
Ir1 O71 C70 O72 4.2(9) no
Ir1 O71 C70 O73 -172.1(9) no
Ir1 O72 C70 O71 -4.2(9) no
Ir1 O72 C70 O73 172.2(9) no
Ir31 O73 C70 O71 -11.8(14) no
Ir31 O73 C70 O72 172.0(6) no
C1 N2 C3 C4 -1.7(13) no
C3 N2 C1 Ir1 -176.0(9) no
C3 N2 C1 N5 1.9(13) no
C1 N2 C6 C7 121.1(11) no
C1 N2 C6 C8 -111.5(11) no
C6 N2 C1 Ir1 -1.0(17) no
C6 N2 C1 N5 176.8(9) no
C3 N2 C6 C7 -64.5(13) no
C3 N2 C6 C8 62.9(14) no
C6 N2 C3 C4 -176.8(9) no
C1 N5 C4 C3 0.4(13) no
C4 N5 C1 Ir1 176.4(9) no
C4 N5 C1 N2 -1.4(13) no
C1 N5 C9 C10 110.2(12) no
C1 N5 C9 C11 -124.6(11) no
C9 N5 C1 Ir1 1.6(17) no
C9 N5 C1 N2 -176.2(10) no
C4 N5 C9 C10 -63.7(15) no
C4 N5 C9 C11 61.5(15) no
C9 N5 C4 C3 175.1(10) no
C31 N32 C33 C34 -1.5(10) no
C33 N32 C31 Ir31 -174.6(8) no
C33 N32 C31 N35 1.2(10) no
C31 N32 C36 C37 -121.5(9) no
C31 N32 C36 C38 117.1(9) no
C36 N32 C31 Ir31 0.6(14) no
C36 N32 C31 N35 176.4(8) no
C33 N32 C36 C37 53.0(11) no
C33 N32 C36 C38 -68.4(11) no
C36 N32 C33 C34 -176.7(8) no
C31 N35 C34 C33 -0.6(10) no
C34 N35 C31 Ir31 175.8(6) no
C34 N35 C31 N32 -0.4(10) no
C31 N35 C39 C40 114.9(10) no
C31 N35 C39 C41 -121.0(10) no
C39 N35 C31 Ir31 -4.7(14) no
C39 N35 C31 N32 179.1(8) no
C34 N35 C39 C40 -65.7(12) no
C34 N35 C39 C41 58.4(11) no
C39 N35 C34 C33 180.0(8) no
N2 C3 C4 N5 0.8(14) no
Ir1 C21 C22 Ir1 -0.000(12) no
Ir1 C21 C22 C23 -108.5(9) no
Ir1 C21 C28 C27 -11.7(11) no
C22 C21 C28 C27 -89.7(11) no
C28 C21 C22 Ir1 106.5(11) no
C28 C21 C22 C23 -2.0(16) no
Ir1 C22 C23 C24 -28.1(12) no
C21 C22 C23 C24 54.8(14) no
C22 C23 C24 C25 25.9(13) no
C23 C24 C25 Ir1 -12.6(12) no
C23 C24 C25 C26 -92.6(12) no
Ir1 C25 C26 Ir1 -0.000(11) no
Ir1 C25 C26 C27 -103.3(9) no
C24 C25 C26 Ir1 104.0(10) no
C24 C25 C26 C27 0.7(16) no
Ir1 C26 C27 C28 -29.0(10) no
C25 C26 C27 C28 52.7(14) no
C26 C27 C28 C21 26.9(13) no
N32 C33 C34 N35 1.3(9) no
Ir31 C51 C52 Ir31 -0.000(12) no
Ir31 C51 C52 C53 104.6(9) no
Ir31 C51 C58 C57 -34.6(12) no
C52 C51 C58 C57 45.8(15) no
C58 C51 C52 Ir31 -101.4(11) no
C58 C51 C52 C53 3.2(16) no
Ir31 C52 C53 C54 -8.7(12) no
C51 C52 C53 C54 -90.8(13) no
C52 C53 C54 C55 27.2(15) no
C53 C54 C55 Ir31 -32.8(14) no
C53 C54 C55 C56 48.6(15) no
Ir31 C55 C56 Ir31 -0.000(11) no
Ir31 C55 C56 C57 104.6(8) no
C54 C55 C56 Ir31 -102.4(11) no
C54 C55 C56 C57 2.2(16) no
Ir31 C56 C57 C58 -14.7(13) no
C55 C56 C57 C58 -94.3(13) no
C56 C57 C58 C51 33.0(15) no
